data_7236442
loop_
_publ_author_name
'Su, Jian'
'Zhang, Jun'
'Tian, Xiaohe'
'Zhao, Meng'
'Song, Tao'
'Yu, Jiancan'
'Cui, Yuanjing'
'Qian, Guodong'
'Zhong, Hong'
'Luo, Lei'
'Zhang, Yujin'
'Wang, Chuankui'
'Li, Shengli'
'Yang, Jiaxiang'
'Zhou, Hongping'
'Wu, Jieying'
'Tian, Yupeng'

_publ_section_title
;
 A series of multifunctional coordination polymers based on terpyridine
 and zinc halide: second-harmonic generation and two-photon absorption
 properties and intracellular imaging
;
_journal_issue 27
_journal_name_full 'Journal of Materials Chemistry B'
_journal_page_first 5458
_journal_paper_doi 10.1039/C6TB03321K
_journal_volume 5
_journal_year 2017
_chemical_formula_sum 'C33 H26 Cl2 N4 O Zn'
_chemical_formula_weight 630.85
_space_group_IT_number 33
_space_group_name_Hall 'P 2c -2n'
_space_group_name_H-M_alt 'P n a 21'
_symmetry_cell_setting orthorhombic
_symmetry_space_group_name_H-M 'P n a 21'
_atom_sites_solution_hydrogens geom
_atom_sites_solution_primary direct
_atom_sites_solution_secondary difmap
_audit_creation_method SHELXL-97
_audit_update_record
;
2015-12-03 deposited with the CCDC.
2017-06-16 downloaded from the CCDC.
;
_cell_angle_alpha 90.00
_cell_angle_beta 90.00
_cell_angle_gamma 90.00
_cell_formula_units_Z 4
_cell_length_a 16.865(2)
_cell_length_b 18.865(2)
_cell_length_c 9.5230(12)
_cell_measurement_reflns_used 3089
_cell_measurement_temperature 291(2)
_cell_measurement_theta_max 18.7195
_cell_measurement_theta_min 2.3955
_cell_volume 3029.8(6)
_computing_cell_refinement 'Bruker SMART'
_computing_data_collection 'Bruker SMART'
_computing_data_reduction 'Bruker SAINT'
_computing_molecular_graphics 'Bruker SHELXTL'
_computing_publication_material 'Bruker SHELXTL'
_computing_structure_refinement 'Bruker SHELXTL'
_computing_structure_solution 'Bruker SHELXTL'
_diffrn_ambient_temperature 291(2)
_diffrn_measured_fraction_theta_full 1.000
_diffrn_measured_fraction_theta_max 1.000
_diffrn_measurement_device_type 'Bruker APEX-II CCD'
_diffrn_measurement_method 'phi and omega scans'
_diffrn_radiation_monochromator graphite
_diffrn_radiation_source 'fine-focus sealed tube'
_diffrn_radiation_type MoK\a
_diffrn_radiation_wavelength 0.71073
_diffrn_reflns_av_R_equivalents 0.0688
_diffrn_reflns_av_sigmaI/netI 0.0766
_diffrn_reflns_limit_h_max 20
_diffrn_reflns_limit_h_min -20
_diffrn_reflns_limit_k_max 23
_diffrn_reflns_limit_k_min -22
_diffrn_reflns_limit_l_max 11
_diffrn_reflns_limit_l_min -11
_diffrn_reflns_number 22261
_diffrn_reflns_theta_full 26.00
_diffrn_reflns_theta_max 26.00
_diffrn_reflns_theta_min 1.62
_exptl_absorpt_coefficient_mu 1.020
_exptl_absorpt_correction_T_max 0.8144
_exptl_absorpt_correction_T_min 0.7993
_exptl_absorpt_correction_type multi-scan
_exptl_absorpt_process_details 'SADABS; Bruker,2000'
_exptl_crystal_colour yellow
_exptl_crystal_density_diffrn 1.383
_exptl_crystal_density_method 'not measured'
_exptl_crystal_description 'stick-like crystal'
_exptl_crystal_F_000 1296
_exptl_crystal_size_max 0.23
_exptl_crystal_size_mid 0.22
_exptl_crystal_size_min 0.21
_refine_diff_density_max 0.260
_refine_diff_density_min -0.343
_refine_diff_density_rms 0.059
_refine_ls_abs_structure_details 'Flack H D (1983), Acta Cryst. A39, 876-881'
_refine_ls_abs_structure_Flack 0.034(18)
_refine_ls_extinction_method none
_refine_ls_goodness_of_fit_ref 0.987
_refine_ls_hydrogen_treatment mixed
_refine_ls_matrix_type full
_refine_ls_number_parameters 370
_refine_ls_number_reflns 5823
_refine_ls_number_restraints 1
_refine_ls_restrained_S_all 0.987
_refine_ls_R_factor_all 0.1021
_refine_ls_R_factor_gt 0.0500
_refine_ls_shift/su_max 0.002
_refine_ls_shift/su_mean 0.000
_refine_ls_structure_factor_coef Fsqd
_refine_ls_weighting_details 'calc w=1/[\s^2^(Fo^2^)+(0.0613P)^2^+0.0000P] where P=(Fo^2^+2Fc^2^)/3'
_refine_ls_weighting_scheme calc
_refine_ls_wR_factor_gt 0.1105
_refine_ls_wR_factor_ref 0.1274
_reflns_number_gt 3647
_reflns_number_total 5823
_reflns_threshold_expression >2sigma(I)
_cod_data_source_file c6tb03321k2.cif
_cod_data_source_block compound1
_cod_depositor_comments
;
The following automatic conversions were performed:

data item '_symmetry_cell_setting' value 'Orthorhombic' was changed
to 'orthorhombic' in accordance with the
/home/saulius/struct/COD-crude-data/automatic-downloads/DataCite-retrospective/RSC/depositions/lib/dictionaries/cif_core.dic
dictionary named 'cif_core.dic' version 2.4.2 last updated on
2011-04-26.

Automatic conversion script
Id: cif_fix_values 6909 2019-04-08 15:41:33Z antanas 
;
_cod_original_cell_volume 3029.8(7)
_cod_original_sg_symbol_H-M 'Pna2(1) '
_cod_database_code 7236442

loop_
_symmetry_equiv_pos_as_xyz
'x, y, z'
'-x, -y, z+1/2'
'x+1/2, -y+1/2, z'
'-x+1/2, y+1/2, z+1/2'

loop_
_atom_site_label
_atom_site_type_symbol
_atom_site_fract_x
_atom_site_fract_y
_atom_site_fract_z
_atom_site_U_iso_or_equiv
_atom_site_adp_type
_atom_site_occupancy
_atom_site_symmetry_multiplicity
_atom_site_calc_flag
_atom_site_refinement_flags
C1 C 0.5308(3) 0.9669(3) 1.1802(7) 0.0688(17) Uani 1 1 d .
H1 H 0.4853 0.9830 1.1352 0.083 Uiso 1 1 calc R
C2 C 0.5536(3) 0.8979(3) 1.1554(7) 0.0649(16) Uani 1 1 d .
H2 H 0.5238 0.8687 1.0972 0.078 Uiso 1 1 calc R
C3 C 0.6207(3) 0.8735(3) 1.2180(5) 0.0490(14) Uani 1 1 d .
C4 C 0.6584(4) 0.9186(3) 1.3092(6) 0.0706(18) Uani 1 1 d .
H4 H 0.7026 0.9030 1.3589 0.085 Uiso 1 1 calc R
C5 C 0.6314(3) 0.9869(3) 1.3277(7) 0.0644(15) Uani 1 1 d .
H5 H 0.6590 1.0165 1.3887 0.077 Uiso 1 1 calc R
C6 C 0.6524(3) 0.8011(3) 1.1879(5) 0.0456(12) Uani 1 1 d .
C7 C 0.6323(3) 0.7655(3) 1.0685(5) 0.0493(13) Uani 1 1 d .
H7 H 0.5951 0.7846 1.0071 0.059 Uiso 1 1 calc R
C8 C 0.6678(3) 0.6998(3) 1.0383(5) 0.0448(12) Uani 1 1 d .
C9 C 0.7217(3) 0.6751(3) 1.1368(6) 0.0511(13) Uani 1 1 d .
H9 H 0.7478 0.6323 1.1219 0.061 Uiso 1 1 calc R
C10 C 0.7366(3) 0.7138(2) 1.2570(7) 0.0484(11) Uani 1 1 d .
C11 C 0.7903(3) 0.6887(3) 1.3709(6) 0.0507(13) Uani 1 1 d .
C12 C 0.8576(4) 0.6478(4) 1.3451(7) 0.0740(18) Uani 1 1 d .
H12 H 0.8701 0.6323 1.2551 0.089 Uiso 1 1 calc R
C13 C 0.9052(4) 0.6315(3) 1.4590(7) 0.0766(19) Uani 1 1 d .
H13 H 0.9516 0.6064 1.4418 0.092 Uiso 1 1 calc R
C14 C 0.8233(3) 0.6871(3) 1.6129(6) 0.0609(15) Uani 1 1 d .
H14 H 0.8112 0.6995 1.7050 0.073 Uiso 1 1 calc R
C15 C 0.7740(3) 0.7083(3) 1.5099(6) 0.0612(15) Uani 1 1 d .
H15 H 0.7296 0.7357 1.5307 0.073 Uiso 1 1 calc R
C16 C 0.6480(3) 0.6611(3) 0.9073(5) 0.0480(13) Uani 1 1 d .
C17 C 0.6156(3) 0.6966(3) 0.7926(5) 0.0576(15) Uani 1 1 d .
H17 H 0.6078 0.7453 0.7992 0.069 Uiso 1 1 calc R
C18 C 0.5947(3) 0.6631(3) 0.6705(6) 0.0558(15) Uani 1 1 d .
H18 H 0.5727 0.6890 0.5972 0.067 Uiso 1 1 calc R
C19 C 0.6064(3) 0.5900(3) 0.6556(6) 0.0509(13) Uani 1 1 d .
C20 C 0.6386(3) 0.5532(3) 0.7708(7) 0.0585(14) Uani 1 1 d .
H20 H 0.6467 0.5045 0.7647 0.070 Uiso 1 1 calc R
C21 C 0.6585(3) 0.5889(3) 0.8934(6) 0.0564(14) Uani 1 1 d .
H21 H 0.6795 0.5634 0.9682 0.068 Uiso 1 1 calc R
C22 C 0.6251(3) 0.4944(3) 0.4810(5) 0.0528(14) Uani 1 1 d .
C23 C 0.5831(4) 0.4383(3) 0.4205(7) 0.0679(17) Uani 1 1 d .
H23 H 0.5282 0.4402 0.4128 0.082 Uiso 1 1 calc R
C24 C 0.6250(5) 0.3790(3) 0.3715(7) 0.094(2) Uani 1 1 d .
H24 H 0.5970 0.3428 0.3276 0.112 Uiso 1 1 calc R
C25 C 0.7034(5) 0.3726(4) 0.3852(8) 0.107(3) Uani 1 1 d .
H25 H 0.7296 0.3319 0.3551 0.129 Uiso 1 1 calc R
C26 C 0.7433(5) 0.4268(5) 0.4440(9) 0.118(3) Uani 1 1 d .
H26 H 0.7981 0.4229 0.4533 0.142 Uiso 1 1 calc R
C27 C 0.7060(4) 0.4893(4) 0.4921(7) 0.0777(19) Uani 1 1 d .
H27 H 0.7356 0.5261 0.5305 0.093 Uiso 1 1 calc R
C28 C 0.5238(3) 0.5847(3) 0.4473(6) 0.0502(13) Uani 1 1 d .
C29 C 0.5393(4) 0.6043(3) 0.3109(7) 0.0723(18) Uani 1 1 d .
H29 H 0.5890 0.5947 0.2731 0.087 Uiso 1 1 calc R
C30 C 0.4839(5) 0.6375(4) 0.2292(10) 0.093(2) Uani 1 1 d .
H30 H 0.4965 0.6520 0.1385 0.112 Uiso 1 1 calc R
C31 C 0.4096(6) 0.6492(4) 0.2821(12) 0.111(3) Uani 1 1 d .
H31 H 0.3708 0.6699 0.2260 0.133 Uiso 1 1 calc R
C32 C 0.3925(4) 0.6306(4) 0.4171(11) 0.098(3) Uani 1 1 d .
H32 H 0.3426 0.6401 0.4541 0.117 Uiso 1 1 calc R
C33 C 0.4497(4) 0.5974(4) 0.4998(7) 0.0726(18) Uani 1 1 d .
H33 H 0.4374 0.5837 0.5911 0.087 Uiso 1 1 calc R
Cl1 Cl 0.41506(9) 1.12177(9) 1.1902(2) 0.0895(6) Uani 1 1 d .
Cl2 Cl 0.59138(11) 1.17263(10) 1.43955(18) 0.0840(6) Uani 1 1 d .
N1 N 0.5685(2) 1.01220(19) 1.2631(6) 0.0518(10) Uani 1 1 d .
N2 N 0.7035(2) 0.7765(2) 1.2840(4) 0.0492(11) Uani 1 1 d .
N3 N 0.8895(3) 0.6488(3) 1.5890(5) 0.0571(13) Uani 1 1 d .
N4 N 0.5842(3) 0.5547(2) 0.5323(5) 0.0597(13) Uani 1 1 d .
Zn1 Zn 0.54077(3) 1.11767(3) 1.25443(8) 0.0555(2) Uani 1 1 d .
O1 O 0.7673(9) 0.4858(8) 0.1365(14) 0.358(8) Uani 1 1 d .
H1D H 0.7555 0.5185 0.1943 0.429 Uiso 1 1 d R
H1C H 0.7745 0.4472 0.1808 0.536 Uiso 1 1 d R

loop_
_atom_site_aniso_label
_atom_site_aniso_U_11
_atom_site_aniso_U_22
_atom_site_aniso_U_33
_atom_site_aniso_U_23
_atom_site_aniso_U_13
_atom_site_aniso_U_12
C1 0.059(3) 0.064(4) 0.083(4) -0.007(3) -0.012(3) 0.010(3)
C2 0.062(4) 0.056(4) 0.077(4) -0.017(3) -0.020(3) 0.006(3)
C3 0.052(3) 0.047(3) 0.049(4) -0.005(2) -0.003(2) 0.000(2)
C4 0.072(4) 0.064(4) 0.075(5) -0.019(3) -0.032(3) 0.014(3)
C5 0.061(4) 0.059(4) 0.073(4) -0.013(3) -0.018(3) -0.001(3)
C6 0.047(3) 0.038(3) 0.052(3) -0.008(3) -0.004(2) 0.003(2)
C7 0.052(3) 0.053(3) 0.043(3) -0.008(3) -0.015(2) 0.009(3)
C8 0.047(3) 0.046(3) 0.041(3) 0.000(2) -0.004(2) 0.005(2)
C9 0.052(3) 0.053(3) 0.048(3) -0.003(3) -0.006(3) 0.007(2)
C10 0.048(3) 0.053(3) 0.045(3) 0.001(4) -0.010(3) 0.001(2)
C11 0.052(3) 0.048(3) 0.052(3) 0.000(3) -0.008(3) 0.001(3)
C12 0.079(4) 0.094(5) 0.048(3) -0.009(3) -0.009(3) 0.033(4)
C13 0.072(4) 0.099(5) 0.059(4) -0.006(4) -0.008(3) 0.038(4)
C14 0.067(4) 0.073(4) 0.043(3) -0.008(3) -0.004(3) 0.016(3)
C15 0.054(3) 0.082(4) 0.047(4) -0.004(3) -0.005(3) 0.011(3)
C16 0.047(3) 0.047(3) 0.051(3) -0.010(3) -0.009(2) 0.010(2)
C17 0.077(4) 0.042(3) 0.054(4) -0.004(3) -0.017(3) 0.007(3)
C18 0.083(4) 0.039(3) 0.046(3) 0.002(3) -0.017(3) 0.011(3)
C19 0.048(3) 0.064(4) 0.041(3) -0.006(3) -0.005(2) 0.006(3)
C20 0.075(3) 0.048(3) 0.053(4) -0.002(3) -0.008(3) 0.015(2)
C21 0.066(3) 0.057(4) 0.046(4) 0.005(3) -0.011(3) 0.012(3)
C22 0.052(3) 0.064(4) 0.043(3) -0.008(3) -0.002(2) 0.013(3)
C23 0.083(4) 0.063(4) 0.058(4) -0.013(3) -0.009(3) 0.009(3)
C24 0.145(7) 0.059(4) 0.077(5) -0.018(4) -0.032(5) 0.019(4)
C25 0.116(7) 0.115(7) 0.091(6) -0.043(5) -0.039(5) 0.062(5)
C26 0.082(5) 0.176(9) 0.096(6) -0.027(6) -0.027(5) 0.068(6)
C27 0.071(4) 0.094(5) 0.068(4) -0.029(4) -0.008(3) 0.017(4)
C28 0.044(3) 0.058(3) 0.049(3) -0.009(3) -0.006(3) 0.005(2)
C29 0.069(4) 0.079(4) 0.069(5) 0.001(3) -0.017(3) -0.001(3)
C30 0.108(6) 0.087(5) 0.084(6) 0.011(5) -0.037(5) -0.006(4)
C31 0.126(7) 0.089(5) 0.117(8) -0.021(6) -0.078(7) 0.019(5)
C32 0.067(4) 0.104(6) 0.122(7) -0.054(6) -0.026(5) 0.038(4)
C33 0.074(4) 0.084(5) 0.060(4) -0.021(4) -0.005(3) 0.013(4)
Cl1 0.0601(8) 0.0681(10) 0.1402(18) -0.0227(10) 0.0112(9) 0.0018(7)
Cl2 0.0985(12) 0.0938(13) 0.0596(10) -0.0245(10) 0.0255(9) -0.0342(10)
N1 0.054(2) 0.047(2) 0.055(2) -0.007(3) -0.003(3) -0.0027(18)
N2 0.049(2) 0.051(2) 0.048(3) -0.006(2) -0.011(2) 0.004(2)
N3 0.058(3) 0.069(3) 0.045(3) 0.000(2) -0.006(2) 0.010(2)
N4 0.062(3) 0.066(3) 0.051(3) -0.013(3) -0.016(2) 0.018(2)
Zn1 0.0610(3) 0.0497(3) 0.0557(4) -0.0089(4) 0.0172(4) -0.0052(3)
O1 0.44(2) 0.420(18) 0.209(12) 0.066(13) 0.009(12) 0.192(15)

loop_
_atom_type_symbol
_atom_type_description
_atom_type_scat_dispersion_real
_atom_type_scat_dispersion_imag
_atom_type_scat_source
C C 0.0033 0.0016 'International Tables Vol C Tables 4.2.6.8 and 6.1.1.4'
H H 0.0000 0.0000 'International Tables Vol C Tables 4.2.6.8 and 6.1.1.4'
N N 0.0061 0.0033 'International Tables Vol C Tables 4.2.6.8 and 6.1.1.4'
Zn Zn 0.2839 1.4301 'International Tables Vol C Tables 4.2.6.8 and 6.1.1.4'
Cl Cl 0.1484 0.1585 'International Tables Vol C Tables 4.2.6.8 and 6.1.1.4'
O O 0.0106 0.0060 'International Tables Vol C Tables 4.2.6.8 and 6.1.1.4'

loop_
_geom_angle_atom_site_label_1
_geom_angle_atom_site_label_2
_geom_angle_atom_site_label_3
_geom_angle
_geom_angle_site_symmetry_1
_geom_angle_site_symmetry_3
N1 C1 C2 125.3(5) . .
N1 C1 H1 117.4 . .
C2 C1 H1 117.4 . .
C3 C2 C1 118.5(5) . .
C3 C2 H2 120.8 . .
C1 C2 H2 120.8 . .
C2 C3 C4 117.0(5) . .
C2 C3 C6 121.5(5) . .
C4 C3 C6 121.5(5) . .
C3 C4 C5 120.5(5) . .
C3 C4 H4 119.7 . .
C5 C4 H4 119.7 . .
N1 C5 C4 123.1(5) . .
N1 C5 H5 118.5 . .
C4 C5 H5 118.5 . .
N2 C6 C7 124.1(5) . .
N2 C6 C3 114.5(4) . .
C7 C6 C3 121.4(5) . .
C6 C7 C8 119.9(5) . .
C6 C7 H7 120.1 . .
C8 C7 H7 120.1 . .
C9 C8 C7 115.9(5) . .
C9 C8 C16 123.4(4) . .
C7 C8 C16 120.6(4) . .
C10 C9 C8 120.2(5) . .
C10 C9 H9 119.9 . .
C8 C9 H9 119.9 . .
N2 C10 C9 123.6(5) . .
N2 C10 C11 113.3(5) . .
C9 C10 C11 123.1(4) . .
C12 C11 C15 118.2(5) . .
C12 C11 C10 122.8(5) . .
C15 C11 C10 119.0(5) . .
C13 C12 C11 117.2(6) . .
C13 C12 H12 121.4 . .
C11 C12 H12 121.4 . .
N3 C13 C12 124.7(6) . .
N3 C13 H13 117.7 . .
C12 C13 H13 117.7 . .
C15 C14 N3 123.1(5) . .
C15 C14 H14 118.4 . .
N3 C14 H14 118.4 . .
C14 C15 C11 119.2(5) . .
C14 C15 H15 120.4 . .
C11 C15 H15 120.4 . .
C21 C16 C17 116.8(5) . .
C21 C16 C8 122.5(5) . .
C17 C16 C8 120.7(4) . .
C18 C17 C16 123.0(5) . .
C18 C17 H17 118.5 . .
C16 C17 H17 118.5 . .
C17 C18 C19 120.3(5) . .
C17 C18 H18 119.8 . .
C19 C18 H18 119.8 . .
N4 C19 C18 121.0(5) . .
N4 C19 C20 121.5(5) . .
C18 C19 C20 117.4(5) . .
C21 C20 C19 120.6(5) . .
C21 C20 H20 119.7 . .
C19 C20 H20 119.7 . .
C16 C21 C20 121.9(5) . .
C16 C21 H21 119.1 . .
C20 C21 H21 119.1 . .
C27 C22 C23 118.9(5) . .
C27 C22 N4 120.8(5) . .
C23 C22 N4 120.3(5) . .
C22 C23 C24 119.1(6) . .
C22 C23 H23 120.4 . .
C24 C23 H23 120.4 . .
C25 C24 C23 122.6(7) . .
C25 C24 H24 118.7 . .
C23 C24 H24 118.7 . .
C24 C25 C26 117.8(7) . .
C24 C25 H25 121.1 . .
C26 C25 H25 121.1 . .
C25 C26 C27 123.1(7) . .
C25 C26 H26 118.5 . .
C27 C26 H26 118.5 . .
C22 C27 C26 118.4(6) . .
C22 C27 H27 120.8 . .
C26 C27 H27 120.8 . .
C33 C28 C29 118.2(5) . .
C33 C28 N4 121.1(6) . .
C29 C28 N4 120.6(5) . .
C30 C29 C28 122.0(7) . .
C30 C29 H29 119.0 . .
C28 C29 H29 119.0 . .
C31 C30 C29 119.4(9) . .
C31 C30 H30 120.3 . .
C29 C30 H30 120.3 . .
C32 C31 C30 119.9(8) . .
C32 C31 H31 120.0 . .
C30 C31 H31 120.0 . .
C31 C32 C33 120.2(7) . .
C31 C32 H32 119.9 . .
C33 C32 H32 119.9 . .
C28 C33 C32 120.3(7) . .
C28 C33 H33 119.9 . .
C32 C33 H33 119.9 . .
C5 N1 C1 115.5(5) . .
C5 N1 Zn1 123.8(4) . .
C1 N1 Zn1 119.6(4) . .
C10 N2 C6 116.4(4) . .
C13 N3 C14 117.5(5) . .
C13 N3 Zn1 122.7(4) . 4_645
C14 N3 Zn1 119.8(4) . 4_645
C19 N4 C28 118.7(4) . .
C19 N4 C22 122.8(4) . .
C28 N4 C22 118.2(4) . .
N1 Zn1 N3 100.28(19) . 4_654
N1 Zn1 Cl1 105.36(12) . .
N3 Zn1 Cl1 109.13(15) 4_654 .
N1 Zn1 Cl2 109.56(16) . .
N3 Zn1 Cl2 104.85(14) 4_654 .
Cl1 Zn1 Cl2 125.01(7) . .
H1D O1 H1C 109.5 . .

loop_
_geom_bond_atom_site_label_1
_geom_bond_atom_site_label_2
_geom_bond_distance
_geom_bond_site_symmetry_2
C1 N1 1.325(7) .
C1 C2 1.378(8) .
C1 H1 0.9300 .
C2 C3 1.359(7) .
C2 H2 0.9300 .
C3 C4 1.372(7) .
C3 C6 1.496(7) .
C4 C5 1.377(7) .
C4 H4 0.9300 .
C5 N1 1.317(6) .
C5 H5 0.9300 .
C6 N2 1.339(6) .
C6 C7 1.364(6) .
C7 C8 1.405(6) .
C7 H7 0.9300 .
C8 C9 1.387(7) .
C8 C16 1.484(7) .
C9 C10 1.381(7) .
C9 H9 0.9300 .
C10 N2 1.333(6) .
C10 C11 1.490(7) .
C11 C12 1.395(7) .
C11 C15 1.402(7) .
C12 C13 1.384(8) .
C12 H12 0.9300 .
C13 N3 1.308(8) .
C13 H13 0.9300 .
C14 C15 1.347(7) .
C14 N3 1.350(7) .
C14 H14 0.9300 .
C15 H15 0.9300 .
C16 C21 1.380(7) .
C16 C17 1.393(7) .
C17 C18 1.370(7) .
C17 H17 0.9300 .
C18 C19 1.400(7) .
C18 H18 0.9300 .
C19 N4 1.400(7) .
C19 C20 1.407(7) .
C20 C21 1.389(8) .
C20 H20 0.9300 .
C21 H21 0.9300 .
C22 C27 1.373(8) .
C22 C23 1.397(8) .
C22 N4 1.418(7) .
C23 C24 1.402(8) .
C23 H23 0.9300 .
C24 C25 1.335(10) .
C24 H24 0.9300 .
C25 C26 1.347(11) .
C25 H25 0.9300 .
C26 C27 1.413(10) .
C26 H26 0.9300 .
C27 H27 0.9300 .
C28 C33 1.368(8) .
C28 C29 1.376(8) .
C28 N4 1.419(7) .
C29 C30 1.369(9) .
C29 H29 0.9300 .
C30 C31 1.368(12) .
C30 H30 0.9300 .
C31 C32 1.364(13) .
C31 H31 0.9300 .
C32 C33 1.394(10) .
C32 H32 0.9300 .
C33 H33 0.9300 .
Cl1 Zn1 2.2078(18) .
Cl2 Zn1 2.2162(19) .
N1 Zn1 2.046(4) .
N3 Zn1 2.052(5) 4_645
Zn1 N3 2.052(5) 4_654
O1 H1D 0.8499 .
O1 H1C 0.8501 .

loop_
_geom_hbond_atom_site_label_D
_geom_hbond_atom_site_label_H
_geom_hbond_atom_site_label_A
_geom_hbond_distance_DH
_geom_hbond_distance_HA
_geom_hbond_distance_DA
_geom_hbond_angle_DHA
_geom_hbond_site_symmetry_A
O1 H1C Cl1 0.85 2.71 3.254(12) 123.6 3_564

loop_
_geom_torsion_atom_site_label_1
_geom_torsion_atom_site_label_2
_geom_torsion_atom_site_label_3
_geom_torsion_atom_site_label_4
_geom_torsion
_geom_torsion_site_symmetry_4
N1 C1 C2 C3 -1.2(10) .
C1 C2 C3 C4 4.0(9) .
C1 C2 C3 C6 -175.5(5) .
C2 C3 C4 C5 -4.1(9) .
C6 C3 C4 C5 175.3(6) .
C3 C4 C5 N1 1.4(10) .
C2 C3 C6 N2 -161.4(5) .
C4 C3 C6 N2 19.2(7) .
C2 C3 C6 C7 21.1(8) .
C4 C3 C6 C7 -158.3(5) .
N2 C6 C7 C8 -2.1(8) .
C3 C6 C7 C8 175.2(5) .
C6 C7 C8 C9 0.9(7) .
C6 C7 C8 C16 -178.6(5) .
C7 C8 C9 C10 1.1(7) .
C16 C8 C9 C10 -179.4(5) .
C8 C9 C10 N2 -2.1(8) .
C8 C9 C10 C11 176.5(5) .
N2 C10 C11 C12 -147.5(6) .
C9 C10 C11 C12 33.7(8) .
N2 C10 C11 C15 30.7(7) .
C9 C10 C11 C15 -148.1(6) .
C15 C11 C12 C13 -2.0(9) .
C10 C11 C12 C13 176.2(6) .
C11 C12 C13 N3 3.3(11) .
N3 C14 C15 C11 1.5(9) .
C12 C11 C15 C14 -0.2(9) .
C10 C11 C15 C14 -178.5(5) .
C9 C8 C16 C21 23.0(8) .
C7 C8 C16 C21 -157.5(5) .
C9 C8 C16 C17 -158.5(5) .
C7 C8 C16 C17 20.9(8) .
C21 C16 C17 C18 -0.1(8) .
C8 C16 C17 C18 -178.6(5) .
C16 C17 C18 C19 -0.8(9) .
C17 C18 C19 N4 179.0(5) .
C17 C18 C19 C20 1.1(8) .
N4 C19 C20 C21 -178.5(5) .
C18 C19 C20 C21 -0.5(8) .
C17 C16 C21 C20 0.6(8) .
C8 C16 C21 C20 179.1(5) .
C19 C20 C21 C16 -0.3(9) .
C27 C22 C23 C24 -0.8(9) .
N4 C22 C23 C24 -179.5(5) .
C22 C23 C24 C25 2.7(11) .
C23 C24 C25 C26 -2.5(13) .
C24 C25 C26 C27 0.5(14) .
C23 C22 C27 C26 -1.1(9) .
N4 C22 C27 C26 177.6(6) .
C25 C26 C27 C22 1.3(12) .
C33 C28 C29 C30 1.8(9) .
N4 C28 C29 C30 -175.7(6) .
C28 C29 C30 C31 -2.6(10) .
C29 C30 C31 C32 2.8(11) .
C30 C31 C32 C33 -2.2(12) .
C29 C28 C33 C32 -1.3(9) .
N4 C28 C33 C32 176.3(6) .
C31 C32 C33 C28 1.5(11) .
C4 C5 N1 C1 1.5(9) .
C4 C5 N1 Zn1 -166.2(5) .
C2 C1 N1 C5 -1.6(9) .
C2 C1 N1 Zn1 166.6(5) .
C9 C10 N2 C6 1.0(7) .
C11 C10 N2 C6 -177.8(4) .
C7 C6 N2 C10 1.1(7) .
C3 C6 N2 C10 -176.3(4) .
C12 C13 N3 C14 -2.0(10) .
C12 C13 N3 Zn1 176.2(5) 4_645
C15 C14 N3 C13 -0.5(9) .
C15 C14 N3 Zn1 -178.8(5) 4_645
C18 C19 N4 C28 -24.6(8) .
C20 C19 N4 C28 153.3(5) .
C18 C19 N4 C22 148.6(5) .
C20 C19 N4 C22 -33.5(8) .
C33 C28 N4 C19 -58.3(8) .
C29 C28 N4 C19 119.2(6) .
C33 C28 N4 C22 128.2(6) .
C29 C28 N4 C22 -54.3(7) .
C27 C22 N4 C19 -37.3(8) .
C23 C22 N4 C19 141.4(6) .
C27 C22 N4 C28 135.9(6) .
C23 C22 N4 C28 -45.3(8) .
C5 N1 Zn1 N3 83.0(5) 4_654
C1 N1 Zn1 N3 -84.2(4) 4_654
C5 N1 Zn1 Cl1 -163.7(5) .
C1 N1 Zn1 Cl1 29.1(5) .
C5 N1 Zn1 Cl2 -26.9(5) .
C1 N1 Zn1 Cl2 165.9(4) .
